data_7040182
loop_
_publ_author_name
'Lee, Jhen-Yi'
'Shen, Jiun-Shian'
'Tzeng, Ru-Jiun'
'Lu, I-Chen'
'Lii, Jenn-Huei'
'Hu, Ching-Han'
'Lee, Hon Man'

_publ_section_title
;
 Well-defined palladium(0) complexes bearing N-heterocyclic carbene and
 phosphine moieties: efficient catalytic applications in the Mizoroki-Heck
 reaction and direct C-H functionalization.
;
_journal_issue 25
_journal_name_full 'Dalton transactions (Cambridge, England : 2003)'
_journal_page_first 10375
_journal_page_last 10388
_journal_paper_doi 10.1039/c6dt01323f
_journal_volume 45
_journal_year 2016
_chemical_formula_moiety 'C27 H35 N2 O3 P Pd'
_chemical_formula_sum 'C27 H35 N2 O3 P Pd'
_chemical_formula_weight 572.94
_space_group_crystal_system triclinic
_space_group_IT_number 2
_space_group_name_Hall '-P 1'
_space_group_name_H-M_alt 'P -1'
_symmetry_space_group_name_Hall '-P 1'
_symmetry_space_group_name_H-M 'P -1'
_atom_sites_solution_hydrogens geom
_audit_creation_method SHELXL-2014/7
_audit_update_record
;
2016-05-23 deposited with the CCDC.
2016-05-23 downloaded from the CCDC.
;
_cell_angle_alpha 79.479(14)
_cell_angle_beta 82.978(13)
_cell_angle_gamma 86.719(13)
_cell_formula_units_Z 2
_cell_length_a 9.2416(16)
_cell_length_b 9.8555(18)
_cell_length_c 14.849(3)
_cell_measurement_reflns_used 1958
_cell_measurement_temperature 150(2)
_cell_measurement_theta_max 20.0
_cell_measurement_theta_min 2.5
_cell_volume 1318.9(4)
_computing_cell_refinement 'SAINT (Bruker, 2007)'
_computing_data_collection 'APEX2 (Bruker, 2007)'
_computing_data_reduction 'SAINT (Bruker, 2007)'
_computing_molecular_graphics 'SHELXTL (Sheldrick, 2008)'
_computing_publication_material 'DIAMOND (Brandenburg, 2006)'
_computing_structure_refinement 'SHELXTL (Sheldrick, 2008)'
_computing_structure_solution 'SHELXTL (Sheldrick, 2008)'
_diffrn_ambient_temperature 150(2)
_diffrn_measured_fraction_theta_full 1.000
_diffrn_measured_fraction_theta_max 0.993
_diffrn_measurement_device_type 'Bruker SMART APEXII'
_diffrn_measurement_method \w
_diffrn_radiation_type MoK\a
_diffrn_radiation_wavelength 0.71073
_diffrn_reflns_av_R_equivalents 0.0802
_diffrn_reflns_av_unetI/netI 0.1001
_diffrn_reflns_Laue_measured_fraction_full 1.000
_diffrn_reflns_Laue_measured_fraction_max 0.993
_diffrn_reflns_limit_h_max 12
_diffrn_reflns_limit_h_min -12
_diffrn_reflns_limit_k_max 13
_diffrn_reflns_limit_k_min -13
_diffrn_reflns_limit_l_max 20
_diffrn_reflns_limit_l_min -20
_diffrn_reflns_number 19020
_diffrn_reflns_point_group_measured_fraction_full 1.000
_diffrn_reflns_point_group_measured_fraction_max 0.993
_diffrn_reflns_theta_full 25.242
_diffrn_reflns_theta_max 28.765
_diffrn_reflns_theta_min 1.404
_diffrn_standards_decay_% 0
_diffrn_standards_interval_count 0
_diffrn_standards_interval_time 0
_diffrn_standards_number 0
_exptl_absorpt_coefficient_mu 0.794
_exptl_absorpt_correction_T_max 0.8702
_exptl_absorpt_correction_T_min 0.8573
_exptl_absorpt_correction_type multi-scan
_exptl_absorpt_process_details 'SADABS (Sheldrick, 2003)'
_exptl_crystal_colour colorless
_exptl_crystal_density_diffrn 1.443
_exptl_crystal_description prism
_exptl_crystal_F_000 592
_exptl_crystal_size_max 0.200
_exptl_crystal_size_mid 0.180
_exptl_crystal_size_min 0.180
_exptl_transmission_factor_max 0.867
_exptl_transmission_factor_min 0.853
_refine_diff_density_max 1.810
_refine_diff_density_min -0.963
_refine_diff_density_rms 0.108
_refine_ls_extinction_method none
_refine_ls_goodness_of_fit_ref 0.900
_refine_ls_hydrogen_treatment constr
_refine_ls_matrix_type full
_refine_ls_number_parameters 308
_refine_ls_number_reflns 6809
_refine_ls_number_restraints 0
_refine_ls_restrained_S_all 0.900
_refine_ls_R_factor_all 0.0982
_refine_ls_R_factor_gt 0.0551
_refine_ls_shift/su_max 0.001
_refine_ls_shift/su_mean 0.000
_refine_ls_structure_factor_coef Fsqd
_refine_ls_weighting_details 'w=1/[\s^2^(Fo^2^)+(0.1000P)^2^] where P=(Fo^2^+2Fc^2^)/3'
_refine_ls_weighting_scheme calc
_refine_ls_wR_factor_gt 0.1374
_refine_ls_wR_factor_ref 0.1695
_reflns_Friedel_coverage 0.000
_reflns_number_gt 4384
_reflns_number_total 6809
_reflns_threshold_expression I>2\s
_cod_data_source_file c6dt01323f2.cif
_cod_data_source_block jss480
_cod_database_code 7040182
_shelx_shelxl_version_number 2014/7
_shelx_space_group_comment
;
The symmetry employed for this shelxl refinement is uniquely defined
by the following loop, which should always be used as a source of
symmetry information in preference to the above space-group names.
They are only intended as comments.
;
_shelx_estimated_absorpt_t_min 0.857
_shelx_estimated_absorpt_t_max 0.870

loop_
_space_group_symop_operation_xyz
'x, y, z'
'-x, -y, -z'

loop_
_atom_site_label
_atom_site_type_symbol
_atom_site_fract_x
_atom_site_fract_y
_atom_site_fract_z
_atom_site_U_iso_or_equiv
_atom_site_adp_type
_atom_site_occupancy
_atom_site_site_symmetry_order
_atom_site_calc_flag
_atom_site_refinement_flags_posn
_atom_site_refinement_flags_adp
Pd1 Pd 0.54243(4) 0.32432(4) 0.20056(3) 0.03581(14) Uani 1 1 d . .
P1 P 0.28922(13) 0.34673(11) 0.21705(8) 0.0314(3) Uani 1 1 d . .
C3 C 0.5672(6) 0.4668(5) 0.2816(3) 0.0405(11) Uani 1 1 d . .
C4 C 0.5425(7) 0.6732(6) 0.3273(4) 0.0535(14) Uani 1 1 d . .
H4 H 0.5176 0.7680 0.3277 0.064 Uiso 1 1 calc R U
C2 C 0.6064(7) 0.5858(7) 0.3914(4) 0.0579(16) Uani 1 1 d . .
H2 H 0.6354 0.6063 0.4465 0.069 Uiso 1 1 calc R U
C11 C 0.1999(5) 0.5172(5) 0.2266(3) 0.0354(10) Uani 1 1 d . .
C5 C 0.4376(6) 0.6475(5) 0.1813(3) 0.0391(11) Uani 1 1 d . .
H5A H 0.4664 0.5902 0.1334 0.047 Uiso 1 1 calc R U
H5B H 0.4622 0.7441 0.1545 0.047 Uiso 1 1 calc R U
C10 C 0.0490(6) 0.5225(5) 0.2516(3) 0.0436(12) Uani 1 1 d . .
H10 H -0.0032 0.4398 0.2623 0.052 Uiso 1 1 calc R U
C6 C 0.2745(6) 0.6402(5) 0.2093(3) 0.0409(11) Uani 1 1 d . .
C9 C -0.0254(6) 0.6451(6) 0.2610(4) 0.0515(14) Uani 1 1 d . .
H9 H -0.1280 0.6466 0.2773 0.062 Uiso 1 1 calc R U
C7 C 0.1984(7) 0.7642(5) 0.2193(4) 0.0553(15) Uani 1 1 d . .
H7 H 0.2490 0.8481 0.2071 0.066 Uiso 1 1 calc R U
C8 C 0.0492(8) 0.7656(7) 0.2469(5) 0.0617(17) Uani 1 1 d . .
H8 H -0.0014 0.8495 0.2560 0.074 Uiso 1 1 calc R U
C12 C 0.1906(5) 0.3024(5) 0.1248(3) 0.0353(10) Uani 1 1 d . .
H12 H 0.0848 0.3265 0.1394 0.042 Uiso 1 1 calc R U
C17 C 0.2038(6) 0.1495(5) 0.1191(3) 0.0436(12) Uani 1 1 d . .
H17A H 0.3084 0.1206 0.1120 0.052 Uiso 1 1 calc R U
H17B H 0.1578 0.0957 0.1774 0.052 Uiso 1 1 calc R U
C13 C 0.2448(7) 0.3929(6) 0.0327(3) 0.0476(13) Uani 1 1 d . .
H13A H 0.2249 0.4913 0.0373 0.057 Uiso 1 1 calc R U
H13B H 0.3516 0.3782 0.0197 0.057 Uiso 1 1 calc R U
C16 C 0.1326(7) 0.1170(6) 0.0394(4) 0.0527(14) Uani 1 1 d . .
H16A H 0.0255 0.1313 0.0514 0.063 Uiso 1 1 calc R U
H16B H 0.1532 0.0188 0.0345 0.063 Uiso 1 1 calc R U
C14 C 0.1712(8) 0.3598(6) -0.0458(4) 0.0606(16) Uani 1 1 d . .
H14A H 0.2147 0.4142 -0.1047 0.073 Uiso 1 1 calc R U
H14B H 0.0662 0.3867 -0.0372 0.073 Uiso 1 1 calc R U
C15 C 0.1877(8) 0.2073(7) -0.0508(4) 0.0623(17) Uani 1 1 d . .
H15A H 0.1330 0.1884 -0.1002 0.075 Uiso 1 1 calc R U
H15B H 0.2919 0.1832 -0.0670 0.075 Uiso 1 1 calc R U
C18 C 0.2147(6) 0.2356(5) 0.3263(3) 0.0404(11) Uani 1 1 d . .
H18 H 0.1119 0.2148 0.3206 0.049 Uiso 1 1 calc R U
C23 C 0.2144(7) 0.3031(6) 0.4109(3) 0.0527(14) Uani 1 1 d . .
H23A H 0.1551 0.3904 0.4033 0.063 Uiso 1 1 calc R U
H23B H 0.3153 0.3249 0.4179 0.063 Uiso 1 1 calc R U
C19 C 0.3039(7) 0.0984(6) 0.3410(4) 0.0522(14) Uani 1 1 d . .
H19A H 0.3040 0.0536 0.2865 0.063 Uiso 1 1 calc R U
H19B H 0.4061 0.1174 0.3467 0.063 Uiso 1 1 calc R U
C22 C 0.1510(9) 0.2046(8) 0.4970(4) 0.077(2) Uani 1 1 d . .
H22A H 0.1524 0.2484 0.5518 0.092 Uiso 1 1 calc R U
H22B H 0.0481 0.1882 0.4912 0.092 Uiso 1 1 calc R U
C20 C 0.2429(10) 0.0005(7) 0.4266(5) 0.086(3) Uani 1 1 d . .
H20A H 0.1439 -0.0256 0.4189 0.104 Uiso 1 1 calc R U
H20B H 0.3057 -0.0847 0.4350 0.104 Uiso 1 1 calc R U
C21 C 0.2359(10) 0.0673(9) 0.5109(5) 0.095(3) Uani 1 1 d . .
H21A H 0.3360 0.0822 0.5234 0.114 Uiso 1 1 calc R U
H21B H 0.1882 0.0050 0.5650 0.114 Uiso 1 1 calc R U
C1 C 0.6906(8) 0.3354(7) 0.4119(5) 0.0676(18) Uani 1 1 d . .
H1A H 0.6164 0.2831 0.4551 0.101 Uiso 1 1 calc R U
H1B H 0.7660 0.3612 0.4460 0.101 Uiso 1 1 calc R U
H1C H 0.7350 0.2784 0.3675 0.101 Uiso 1 1 calc R U
N2 N 0.5196(5) 0.5991(4) 0.2600(3) 0.0409(9) Uani 1 1 d . .
N1 N 0.6225(5) 0.4604(5) 0.3626(3) 0.0494(11) Uani 1 1 d . .
C25 C 0.6267(6) 0.1862(6) 0.1109(4) 0.0454(12) Uani 1 1 d . .
H25 H 0.5737 0.2284 0.0616 0.055 Uiso 1 1 calc R U
C26 C 0.7442(6) 0.2450(5) 0.1443(4) 0.0458(12) Uani 1 1 d . .
H26 H 0.7833 0.3335 0.1216 0.055 Uiso 1 1 calc R U
C27 C 0.7917(6) 0.1428(6) 0.2197(4) 0.0510(14) Uani 1 1 d . .
C24 C 0.6045(7) 0.0520(6) 0.1660(5) 0.0566(16) Uani 1 1 d . .
O2 O 0.7013(5) 0.0311(4) 0.2346(3) 0.0607(11) Uani 1 1 d . .
O3 O 0.8886(5) 0.1404(5) 0.2673(3) 0.0714(13) Uani 1 1 d . .
O1 O 0.5228(5) -0.0371(4) 0.1637(4) 0.0822(16) Uani 1 1 d . .

loop_
_atom_site_aniso_label
_atom_site_aniso_U_11
_atom_site_aniso_U_22
_atom_site_aniso_U_33
_atom_site_aniso_U_23
_atom_site_aniso_U_13
_atom_site_aniso_U_12
Pd1 0.0339(2) 0.0305(2) 0.0436(2) -0.00809(14) -0.00374(15) -0.00196(14)
P1 0.0346(7) 0.0274(5) 0.0327(6) -0.0059(4) -0.0039(5) -0.0041(5)
C3 0.035(3) 0.040(3) 0.048(3) -0.011(2) -0.004(2) -0.003(2)
C4 0.057(4) 0.048(3) 0.064(4) -0.029(3) -0.007(3) -0.008(3)
C2 0.056(4) 0.074(4) 0.055(3) -0.038(3) -0.008(3) -0.013(3)
C11 0.043(3) 0.033(2) 0.031(2) -0.0065(18) -0.006(2) 0.001(2)
C5 0.044(3) 0.027(2) 0.046(3) -0.003(2) -0.003(2) -0.009(2)
C10 0.043(3) 0.046(3) 0.044(3) -0.013(2) -0.005(2) -0.001(2)
C6 0.046(3) 0.032(2) 0.046(3) -0.009(2) -0.009(2) 0.000(2)
C9 0.038(3) 0.058(3) 0.060(3) -0.018(3) -0.009(2) 0.014(3)
C7 0.068(4) 0.032(3) 0.070(4) -0.016(3) -0.016(3) 0.006(3)
C8 0.068(4) 0.049(3) 0.072(4) -0.021(3) -0.017(3) 0.021(3)
C12 0.035(3) 0.037(2) 0.036(2) -0.0086(19) -0.0043(19) -0.005(2)
C17 0.055(3) 0.038(3) 0.042(3) -0.011(2) -0.012(2) -0.006(2)
C13 0.059(4) 0.046(3) 0.039(3) -0.009(2) -0.011(2) -0.002(3)
C16 0.055(4) 0.049(3) 0.063(3) -0.028(3) -0.017(3) 0.000(3)
C14 0.083(5) 0.064(4) 0.037(3) -0.007(3) -0.016(3) -0.006(3)
C15 0.075(5) 0.073(4) 0.047(3) -0.029(3) -0.015(3) 0.006(3)
C18 0.046(3) 0.036(2) 0.037(2) 0.000(2) -0.002(2) -0.011(2)
C23 0.069(4) 0.054(3) 0.034(3) -0.006(2) 0.002(2) -0.013(3)
C19 0.060(4) 0.044(3) 0.049(3) 0.007(2) -0.010(3) -0.004(3)
C22 0.092(6) 0.097(6) 0.040(3) -0.010(3) 0.010(3) -0.032(5)
C20 0.133(8) 0.061(4) 0.056(4) 0.018(3) -0.011(4) -0.014(4)
C21 0.117(7) 0.100(6) 0.054(4) 0.030(4) -0.007(4) -0.017(5)
C1 0.068(4) 0.074(4) 0.057(4) 0.003(3) -0.020(3) 0.003(4)
N2 0.038(2) 0.040(2) 0.048(2) -0.0123(18) -0.0023(18) -0.0107(18)
N1 0.046(3) 0.059(3) 0.045(2) -0.010(2) -0.008(2) -0.003(2)
C25 0.042(3) 0.044(3) 0.051(3) -0.014(2) -0.005(2) 0.007(2)
C26 0.035(3) 0.039(3) 0.060(3) -0.004(2) 0.001(2) 0.002(2)
C27 0.034(3) 0.052(3) 0.064(4) -0.012(3) 0.002(3) 0.005(2)
C24 0.043(3) 0.041(3) 0.088(4) -0.025(3) 0.001(3) 0.003(3)
O2 0.051(3) 0.041(2) 0.084(3) 0.004(2) -0.004(2) 0.0013(18)
O3 0.047(3) 0.087(3) 0.078(3) -0.003(3) -0.015(2) 0.002(2)
O1 0.070(3) 0.038(2) 0.147(5) -0.035(3) -0.014(3) -0.004(2)

loop_
_atom_type_symbol
_atom_type_description
_atom_type_scat_dispersion_real
_atom_type_scat_dispersion_imag
_atom_type_scat_source
C C 0.0033 0.0016 'International Tables Vol C Tables 4.2.6.8 and 6.1.1.4'
H H 0.0000 0.0000 'International Tables Vol C Tables 4.2.6.8 and 6.1.1.4'
N N 0.0061 0.0033 'International Tables Vol C Tables 4.2.6.8 and 6.1.1.4'
O O 0.0106 0.0060 'International Tables Vol C Tables 4.2.6.8 and 6.1.1.4'
P P 0.1023 0.0942 'International Tables Vol C Tables 4.2.6.8 and 6.1.1.4'
Pd Pd -0.9988 1.0072 'International Tables Vol C Tables 4.2.6.8 and 6.1.1.4'

loop_
_geom_angle_atom_site_label_1
_geom_angle_atom_site_label_2
_geom_angle_atom_site_label_3
_geom_angle
C3 Pd1 C26 112.7(2)
C3 Pd1 C25 152.3(2)
C26 Pd1 C25 39.7(2)
C3 Pd1 P1 94.12(15)
C26 Pd1 P1 153.10(17)
C25 Pd1 P1 113.46(16)
C11 P1 C12 99.2(2)
C11 P1 C18 102.8(2)
C12 P1 C18 106.1(2)
C11 P1 Pd1 119.49(17)
C12 P1 Pd1 118.08(16)
C18 P1 Pd1 109.37(18)
N2 C3 N1 104.2(4)
N2 C3 Pd1 121.9(4)
N1 C3 Pd1 133.9(4)
C2 C4 N2 106.6(5)
C4 C2 N1 107.0(5)
C6 C11 C10 118.5(4)
C6 C11 P1 123.6(4)
C10 C11 P1 117.8(4)
N2 C5 C6 111.5(4)
C9 C10 C11 121.4(5)
C11 C6 C7 119.8(5)
C11 C6 C5 123.3(4)
C7 C6 C5 116.9(5)
C10 C9 C8 119.9(5)
C8 C7 C6 120.3(6)
C9 C8 C7 119.9(5)
C17 C12 C13 111.8(4)
C17 C12 P1 113.1(3)
C13 C12 P1 108.8(3)
C16 C17 C12 112.4(4)
C14 C13 C12 111.6(5)
C17 C16 C15 111.5(5)
C13 C14 C15 111.4(5)
C16 C15 C14 112.3(5)
C23 C18 C19 108.7(5)
C23 C18 P1 113.3(4)
C19 C18 P1 109.8(4)
C18 C23 C22 109.6(5)
C20 C19 C18 112.1(5)
C21 C22 C23 112.1(6)
C21 C20 C19 110.7(6)
C20 C21 C22 110.8(6)
C3 N2 C4 111.1(5)
C3 N2 C5 122.1(4)
C4 N2 C5 126.3(5)
C3 N1 C2 111.1(5)
C3 N1 C1 123.8(5)
C2 N1 C1 125.2(5)
C24 C25 C26 107.2(5)
C24 C25 Pd1 104.0(4)
C26 C25 Pd1 69.8(3)
C25 C26 C27 106.7(5)
C25 C26 Pd1 70.5(3)
C27 C26 Pd1 104.0(3)
O3 C27 O2 119.0(5)
O3 C27 C26 132.4(6)
O2 C27 C26 108.6(5)
O1 C24 O2 119.1(6)
O1 C24 C25 132.4(7)
O2 C24 C25 108.5(5)
C27 O2 C24 108.8(4)

loop_
_geom_bond_atom_site_label_1
_geom_bond_atom_site_label_2
_geom_bond_distance
Pd1 C3 2.048(5)
Pd1 C26 2.116(5)
Pd1 C25 2.125(5)
Pd1 P1 2.3249(13)
P1 C11 1.851(5)
P1 C12 1.862(5)
P1 C18 1.863(5)
C3 N2 1.347(6)
C3 N1 1.353(7)
C4 C2 1.333(9)
C4 N2 1.383(7)
C2 N1 1.375(7)
C11 C6 1.396(7)
C11 C10 1.399(7)
C5 N2 1.462(7)
C5 C6 1.516(7)
C10 C9 1.377(7)
C6 C7 1.397(7)
C9 C8 1.377(9)
C7 C8 1.390(9)
C12 C17 1.522(7)
C12 C13 1.535(7)
C17 C16 1.513(7)
C13 C14 1.512(8)
C16 C15 1.515(8)
C14 C15 1.517(9)
C18 C23 1.525(7)
C18 C19 1.537(7)
C23 C22 1.532(8)
C19 C20 1.518(8)
C22 C21 1.519(11)
C20 C21 1.509(11)
C1 N1 1.464(7)
C25 C24 1.434(8)
C25 C26 1.439(8)
C26 C27 1.455(8)
C27 O3 1.204(7)
C27 O2 1.389(7)
C24 O1 1.198(7)
C24 O2 1.416(8)
